data_4516689
loop_
_publ_author_name
'Unoh, Yuto'
'Satoh, Tetsuya'
'Hirano, Koji'
'Miura, Masahiro'

_publ_section_title
;
 Rhodium(III)-Catalyzed Direct Coupling of Arylphosphine Derivatives with
 Heterobicyclic Alkenes: A Concise Route to Biarylphosphines and
 Dibenzophosphole Derivatives
;
_journal_issue 11
_journal_name_full 'ACS Catalysis'
_journal_page_first 6634
_journal_paper_doi 10.1021/acscatal.5b01896
_journal_volume 5
_journal_year 2015
_chemical_absolute_configuration unk
_chemical_formula_moiety 'C22 H15 P S'
_chemical_formula_sum 'C22 H15 P S'
_chemical_formula_weight 342.39
_space_group_IT_number 33
_space_group_name_Hall 'P 2c -2n'
_space_group_name_H-M_alt 'P n a 21'
_symmetry_cell_setting orthorhombic
_symmetry_Int_Tables_number 33
_symmetry_space_group_name_Hall 'P 2c -2n'
_symmetry_space_group_name_H-M 'P n a 21'
_atom_sites_solution_hydrogens geom
_atom_sites_solution_primary direct
_atom_sites_solution_secondary difmap
_cell_angle_alpha 90.0000
_cell_angle_beta 90.0000
_cell_angle_gamma 90.0000
_cell_formula_units_Z 4
_cell_length_a 8.233(4)
_cell_length_b 13.912(6)
_cell_length_c 15.188(7)
_cell_measurement_reflns_used 4452
_cell_measurement_temperature 173
_cell_measurement_theta_max 27.50
_cell_measurement_theta_min 3.10
_cell_volume 1739.6(14)
_computing_cell_refinement 'CrystalClear-SM Expert 2.0 r15'
_computing_data_collection 'CrystalClear-SM Expert 2.0 r15 (Rigaku, 2011)'
_computing_data_reduction 'CrystalClear-SM Expert 2.0 r15'
_computing_molecular_graphics 'CrystalStructure 4.0'
_computing_publication_material 'CrystalStructure 4.0 (Rigaku, 2010)'
_computing_structure_refinement 'SHELXL97 (Sheldrick, 2008)'
_computing_structure_solution 'SHELXS97 (Sheldrick, 2008)'
_diffrn_ambient_temperature 173
_diffrn_detector_area_resol_mean 6.827
_diffrn_measured_fraction_theta_full 0.997
_diffrn_measured_fraction_theta_max 0.997
_diffrn_measurement_device_type 'Rigaku XtaLAB mini'
_diffrn_measurement_method \w
_diffrn_radiation_type 'Mo K\a'
_diffrn_radiation_wavelength 0.71075
_diffrn_reflns_av_R_equivalents 0.0374
_diffrn_reflns_limit_h_max 10
_diffrn_reflns_limit_h_min -10
_diffrn_reflns_limit_k_max 18
_diffrn_reflns_limit_k_min -18
_diffrn_reflns_limit_l_max 19
_diffrn_reflns_limit_l_min -19
_diffrn_reflns_number 17600
_diffrn_reflns_theta_full 27.51
_diffrn_reflns_theta_max 27.50
_diffrn_standards_number 0
_exptl_absorpt_coefficient_mu 0.277
_exptl_absorpt_correction_T_max 0.946
_exptl_absorpt_correction_T_min 0.925
_exptl_absorpt_correction_type numerical
_exptl_absorpt_process_details 'NUMABS (Rigaku, 1999)'
_exptl_crystal_colour colorless
_exptl_crystal_density_diffrn 1.307
_exptl_crystal_density_method 'not measured'
_exptl_crystal_description prism
_exptl_crystal_F_000 712.00
_exptl_crystal_size_max 0.200
_exptl_crystal_size_mid 0.200
_exptl_crystal_size_min 0.200
_refine_diff_density_max 0.500
_refine_diff_density_min -0.270
_refine_ls_abs_structure_details 'Flack, H. D. (1983), Acta Cryst. A39, 876-881.  1919 Friedel Pairs'
_refine_ls_abs_structure_Flack 1.00(9)
_refine_ls_extinction_method none
_refine_ls_goodness_of_fit_ref 1.098
_refine_ls_hydrogen_treatment constr
_refine_ls_number_parameters 217
_refine_ls_number_reflns 3992
_refine_ls_number_restraints 1
_refine_ls_R_factor_gt 0.0372
_refine_ls_shift/su_max 0.001
_refine_ls_structure_factor_coef Fsqd
_refine_ls_weighting_details 'w = 1/[\s^2^(Fo^2^)+(0.0471P)^2^+0.2214P] where P=(Fo^2^+2Fc^2^)/3'
_refine_ls_weighting_scheme calc
_refine_ls_wR_factor_ref 0.0953
_reflns_number_gt 3706
_reflns_number_total 3992
_reflns_threshold_expression F^2^>2.0\s(F^2^)
_cod_data_source_file cs5b01896_si_001.cif
_cod_data_source_block No2805-product-3
_cod_database_code 4516689

loop_
_symmetry_equiv_pos_site_id
_symmetry_equiv_pos_as_xyz
1 +X,+Y,+Z
2 1/2-X,1/2+Y,1/2+Z
3 1/2+X,1/2-Y,+Z
4 -X,-Y,1/2+Z

loop_
_atom_site_label
_atom_site_type_symbol
_atom_site_fract_x
_atom_site_fract_y
_atom_site_fract_z
_atom_site_U_iso_or_equiv
_atom_site_adp_type
_atom_site_occupancy
_atom_site_symmetry_multiplicity
_atom_site_calc_flag
_atom_site_refinement_flags
S1 S 0.65746(7) 0.53646(4) 0.24491(4) 0.03941(17) Uani 1.0 4 d .
P7 P 0.85244(6) 0.46525(4) 0.27883(3) 0.02716(13) Uani 1.0 4 d .
C3 C 0.8992(3) 0.28546(14) 0.32569(14) 0.0272(4) Uani 1.0 4 d .
C4 C 0.7174(3) 0.46236(17) 0.48523(17) 0.0374(6) Uani 1.0 4 d .
C5 C 0.8377(3) 0.37031(14) 0.35956(14) 0.0272(5) Uani 1.0 4 d .
C6 C 0.7830(3) 0.37659(15) 0.44875(14) 0.0286(5) Uani 1.0 4 d .
C8 C 0.6681(3) 0.46353(19) 0.57229(19) 0.0454(7) Uani 1.0 4 d .
C9 C 0.9359(3) 0.38479(14) 0.19714(14) 0.0290(5) Uani 1.0 4 d .
C11 C 0.9535(3) 0.29250(14) 0.23304(14) 0.0278(4) Uani 1.0 4 d .
C12 C 0.9089(3) 0.20261(15) 0.37910(15) 0.0312(5) Uani 1.0 4 d .
C13 C 0.8592(3) 0.20757(17) 0.46522(16) 0.0363(5) Uani 1.0 4 d .
C15 C 1.2705(3) 0.65732(16) 0.37410(15) 0.0361(5) Uani 1.0 4 d .
C16 C 1.0160(3) 0.63982(14) 0.29897(14) 0.0302(5) Uani 1.0 4 d .
C17 C 1.2721(3) 0.56012(17) 0.39322(18) 0.0397(5) Uani 1.0 4 d .
C18 C 1.0393(4) 0.33075(18) 0.05935(16) 0.0438(6) Uani 1.0 4 d .
C19 C 1.0164(3) 0.54231(14) 0.31754(15) 0.0272(4) Uani 1.0 4 d .
C22 C 0.7957(3) 0.29307(17) 0.50163(15) 0.0345(5) Uani 1.0 4 d .
C24 C 0.9771(3) 0.40415(17) 0.11124(15) 0.0377(5) Uani 1.0 4 d .
C27 C 1.1446(3) 0.50261(16) 0.36442(18) 0.0375(6) Uani 1.0 4 d .
C28 C 1.1435(3) 0.69711(16) 0.32791(16) 0.0349(5) Uani 1.0 4 d .
C29 C 1.0165(3) 0.21942(15) 0.18087(15) 0.0356(5) Uani 1.0 4 d .
C30 C 1.0600(4) 0.23935(18) 0.09430(15) 0.0410(6) Uani 1.0 4 d .
C31 C 0.6837(4) 0.3816(3) 0.62437(16) 0.0503(7) Uani 1.0 4 d .
C32 C 0.7455(3) 0.2992(2) 0.59090(17) 0.0450(6) Uani 1.0 4 d .
H4 H 0.7075 0.5185 0.4500 0.0449 Uiso 1.0 4 calc R
H8 H 0.6234 0.5205 0.5967 0.0545 Uiso 1.0 4 calc R
H12 H 0.9494 0.1440 0.3557 0.0374 Uiso 1.0 4 calc R
H13 H 0.8678 0.1520 0.5013 0.0436 Uiso 1.0 4 calc R
H15 H 1.3578 0.6969 0.3930 0.0434 Uiso 1.0 4 calc R
H16 H 0.9290 0.6674 0.2666 0.0362 Uiso 1.0 4 calc R
H17 H 1.3594 0.5329 0.4257 0.0476 Uiso 1.0 4 calc R
H18 H 1.0677 0.3431 -0.0002 0.0526 Uiso 1.0 4 calc R
H24 H 0.9631 0.4669 0.0877 0.0452 Uiso 1.0 4 calc R
H27 H 1.1452 0.4357 0.3769 0.0450 Uiso 1.0 4 calc R
H28 H 1.1429 0.7641 0.3157 0.0419 Uiso 1.0 4 calc R
H29 H 1.0298 0.1565 0.2041 0.0427 Uiso 1.0 4 calc R
H30 H 1.1044 0.1898 0.0586 0.0492 Uiso 1.0 4 calc R
H31 H 0.6505 0.3836 0.6842 0.0603 Uiso 1.0 4 calc R
H32 H 0.7554 0.2444 0.6278 0.0540 Uiso 1.0 4 calc R

loop_
_atom_site_aniso_label
_atom_site_aniso_U_11
_atom_site_aniso_U_22
_atom_site_aniso_U_33
_atom_site_aniso_U_12
_atom_site_aniso_U_13
_atom_site_aniso_U_23
S1 0.0300(3) 0.0288(3) 0.0594(4) 0.0061(2) -0.0145(3) -0.0029(3)
P7 0.0260(3) 0.0222(3) 0.0333(3) 0.00108(19) -0.0038(3) -0.0023(3)
C3 0.0235(9) 0.0266(10) 0.0315(10) -0.0011(8) -0.0043(9) -0.0008(8)
C4 0.0317(12) 0.0384(13) 0.0422(13) 0.0019(9) 0.0009(11) -0.0069(10)
C5 0.0229(10) 0.0257(10) 0.0330(11) -0.0012(8) -0.0040(8) -0.0012(9)
C6 0.0197(9) 0.0347(11) 0.0315(11) -0.0022(8) -0.0021(9) -0.0037(9)
C8 0.0374(14) 0.0568(18) 0.0422(14) 0.0073(11) 0.0008(12) -0.0165(12)
C9 0.0289(11) 0.0240(10) 0.0341(11) -0.0009(8) -0.0032(9) -0.0022(8)
C11 0.0261(9) 0.0288(10) 0.0283(10) -0.0010(8) -0.0032(9) -0.0003(8)
C12 0.0295(11) 0.0246(10) 0.0394(12) -0.0012(8) -0.0033(10) 0.0018(9)
C13 0.0356(12) 0.0343(12) 0.0390(13) -0.0004(9) -0.0033(10) 0.0066(10)
C15 0.0354(12) 0.0374(12) 0.0356(12) -0.0137(10) 0.0013(10) -0.0061(10)
C16 0.0317(11) 0.0237(10) 0.0352(12) 0.0005(8) 0.0008(9) 0.0005(9)
C17 0.0295(11) 0.0395(12) 0.0500(14) -0.0041(10) -0.0107(11) 0.0031(11)
C18 0.0563(15) 0.0445(14) 0.0306(12) -0.0022(12) 0.0046(11) -0.0019(10)
C19 0.0249(10) 0.0243(10) 0.0324(10) -0.0003(8) -0.0002(9) -0.0018(8)
C22 0.0259(10) 0.0446(13) 0.0331(11) -0.0018(10) -0.0024(9) 0.0002(10)
C24 0.0444(13) 0.0311(12) 0.0375(12) -0.0015(10) -0.0028(11) 0.0006(10)
C27 0.0333(12) 0.0245(11) 0.0548(15) -0.0010(9) -0.0119(11) 0.0034(10)
C28 0.0409(13) 0.0260(11) 0.0379(12) -0.0069(9) 0.0050(10) -0.0032(9)
C29 0.0401(12) 0.0287(11) 0.0380(12) 0.0039(9) -0.0043(11) -0.0035(9)
C30 0.0484(14) 0.0389(13) 0.0357(12) 0.0049(11) 0.0050(11) -0.0119(10)
C31 0.0400(14) 0.077(2) 0.0333(14) 0.0117(13) 0.0041(11) -0.0023(13)
C32 0.0372(13) 0.0623(17) 0.0355(13) 0.0046(12) 0.0012(11) 0.0091(12)

loop_
_atom_type_symbol
_atom_type_description
_atom_type_scat_dispersion_real
_atom_type_scat_dispersion_imag
_atom_type_scat_source
C C 0.0033 0.0016
;
International Tables for Crystallography
(1992, Vol. C, Tables 4.2.6.8 and 6.1.1.4)
;
H H 0.0000 0.0000
;
International Tables for Crystallography
(1992, Vol. C, Table 6.1.1.4)
;
P P 0.1023 0.0942
;
International Tables for Crystallography
(1992, Vol. C, Tables 4.2.6.8 and 6.1.1.4)
;
S S 0.1246 0.1234
;
International Tables for Crystallography
(1992, Vol. C, Tables 4.2.6.8 and 6.1.1.4)
;

loop_
_geom_angle_atom_site_label_1
_geom_angle_atom_site_label_2
_geom_angle_atom_site_label_3
_geom_angle
_geom_angle_publ_flag
S1 P7 C5 119.62(8) yes
S1 P7 C9 116.44(8) yes
S1 P7 C19 113.28(8) yes
C5 P7 C9 92.21(10) yes
C5 P7 C19 105.13(10) yes
C9 P7 C19 107.72(10) yes
C5 C3 C11 114.05(18) yes
C5 C3 C12 120.2(2) yes
C11 C3 C12 125.70(19) yes
C6 C4 C8 119.6(3) yes
P7 C5 C3 110.30(16) yes
P7 C5 C6 128.27(16) yes
C3 C5 C6 121.30(19) yes
C4 C6 C5 122.7(2) yes
C4 C6 C22 119.7(2) yes
C5 C6 C22 117.63(19) yes
C4 C8 C31 120.4(3) yes
P7 C9 C11 109.84(16) yes
P7 C9 C24 128.61(17) yes
C11 C9 C24 121.5(2) yes
C3 C11 C9 113.54(18) yes
C3 C11 C29 127.34(19) yes
C9 C11 C29 119.1(2) yes
C3 C12 C13 119.3(2) yes
C12 C13 C22 121.7(3) yes
C17 C15 C28 120.5(3) yes
C19 C16 C28 119.7(2) yes
C15 C17 C27 119.3(3) yes
C24 C18 C30 120.1(3) yes
P7 C19 C16 120.59(16) yes
P7 C19 C27 119.67(16) yes
C16 C19 C27 119.73(19) yes
C6 C22 C13 119.7(2) yes
C6 C22 C32 118.1(3) yes
C13 C22 C32 122.1(3) yes
C9 C24 C18 119.1(3) yes
C17 C27 C19 120.4(2) yes
C15 C28 C16 120.3(2) yes
C11 C29 C30 119.3(2) yes
C18 C30 C29 120.8(3) yes
C8 C31 C32 121.0(3) yes
C22 C32 C31 121.2(3) yes
C6 C4 H4 120.202 no
C8 C4 H4 120.216 no
C4 C8 H8 119.793 no
C31 C8 H8 119.805 no
C3 C12 H12 120.331 no
C13 C12 H12 120.339 no
C12 C13 H13 119.130 no
C22 C13 H13 119.130 no
C17 C15 H15 119.741 no
C28 C15 H15 119.745 no
C19 C16 H16 120.147 no
C28 C16 H16 120.140 no
C15 C17 H17 120.354 no
C27 C17 H17 120.363 no
C24 C18 H18 119.933 no
C30 C18 H18 119.929 no
C9 C24 H24 120.470 no
C18 C24 H24 120.470 no
C17 C27 H27 119.783 no
C19 C27 H27 119.779 no
C15 C28 H28 119.837 no
C16 C28 H28 119.844 no
C11 C29 H29 120.350 no
C30 C29 H29 120.348 no
C18 C30 H30 119.586 no
C29 C30 H30 119.587 no
C8 C31 H31 119.512 no
C32 C31 H31 119.522 no
C22 C32 H32 119.386 no
C31 C32 H32 119.387 no

loop_
_geom_bond_atom_site_label_1
_geom_bond_atom_site_label_2
_geom_bond_distance
_geom_bond_publ_flag
S1 P7 1.9554(11) yes
P7 C5 1.806(3) yes
P7 C9 1.807(3) yes
P7 C19 1.821(3) yes
C3 C5 1.384(3) yes
C3 C11 1.479(3) yes
C3 C12 1.412(3) yes
C4 C6 1.422(4) yes
C4 C8 1.383(4) yes
C5 C6 1.430(3) yes
C6 C22 1.416(4) yes
C8 C31 1.393(4) yes
C9 C11 1.402(3) yes
C9 C24 1.375(4) yes
C11 C29 1.390(3) yes
C12 C13 1.372(4) yes
C13 C22 1.412(4) yes
C15 C17 1.383(4) yes
C15 C28 1.376(4) yes
C16 C19 1.386(3) yes
C16 C28 1.389(3) yes
C17 C27 1.391(4) yes
C18 C24 1.388(4) yes
C18 C30 1.388(4) yes
C19 C27 1.388(4) yes
C22 C32 1.420(4) yes
C29 C30 1.391(4) yes
C31 C32 1.354(4) yes
C4 H4 0.950 no
C8 H8 0.950 no
C12 H12 0.950 no
C13 H13 0.950 no
C15 H15 0.950 no
C16 H16 0.950 no
C17 H17 0.950 no
C18 H18 0.950 no
C24 H24 0.950 no
C27 H27 0.950 no
C28 H28 0.950 no
C29 H29 0.950 no
C30 H30 0.950 no
C31 H31 0.950 no
C32 H32 0.950 no

loop_
_geom_contact_atom_site_label_1
_geom_contact_atom_site_label_2
_geom_contact_distance
_geom_contact_publ_flag
_geom_contact_site_symmetry_2
S1 C16 3.385(3) no .
P7 C4 3.326(3) no .
C3 C22 2.807(4) no .
C4 C32 2.790(4) no .
C5 C13 2.781(4) no .
C5 C27 3.126(4) no .
C6 C12 2.838(4) no .
C6 C31 2.791(4) no .
C8 C22 2.807(4) no .
C9 C27 3.477(4) no .
C9 C30 2.753(4) no .
C11 C18 2.782(4) no .
C12 C29 3.147(4) no .
C15 C19 2.770(4) no .
C16 C17 2.779(4) no .
C24 C29 2.798(4) no .
C27 C28 2.762(4) no .
S1 C31 3.541(3) no 4_664
C6 C12 3.438(4) no 3_455
C8 C24 3.503(4) no 4_765
C12 C6 3.438(4) no 3_555
C12 C27 3.597(4) no 3_455
C24 C8 3.503(4) no 4_764
C27 C12 3.597(4) no 3_555
C28 C31 3.575(4) no 4_764
C31 S1 3.541(3) no 4_665
C31 C28 3.575(4) no 4_765
S1 H4 3.1523 no .
S1 H16 2.9022 no .
P7 H4 2.9551 no .
P7 H16 2.8878 no .
P7 H24 3.0423 no .
P7 H27 2.8631 no .
C3 H13 3.2598 no .
C3 H27 3.0123 no .
C3 H29 2.7899 no .
C4 H31 3.2617 no .
C5 H4 2.6995 no .
C5 H12 3.2804 no .
C5 H27 2.7026 no .
C6 H8 3.2845 no .
C6 H13 3.2992 no .
C6 H27 3.2798 no .
C6 H32 3.2915 no .
C8 H32 3.2444 no .
C9 H18 3.2401 no .
C9 H27 3.3054 no .
C9 H29 3.2703 no .
C11 H12 2.7814 no .
C11 H24 3.2808 no .
C11 H27 3.3521 no .
C11 H30 3.2563 no .
C12 H29 2.9096 no .
C13 H32 2.6630 no .
C15 H16 3.2546 no .
C15 H27 3.2516 no .
C16 H15 3.2542 no .
C16 H27 3.2552 no .
C17 H28 3.2509 no .
C18 H29 3.2735 no .
C19 H4 3.2598 no .
C19 H17 3.2695 no .
C19 H28 3.2566 no .
C22 H4 3.3131 no .
C22 H12 3.2892 no .
C22 H31 3.2722 no .
C24 H30 3.2605 no .
C27 H15 3.2524 no .
C27 H16 3.2577 no .
C28 H17 3.2530 no .
C29 H12 2.9073 no .
C29 H18 3.2712 no .
C30 H24 3.2660 no .
C31 H4 3.2677 no .
C32 H8 3.2410 no .
C32 H13 2.6563 no .
H4 H8 2.3334 no .
H8 H31 2.3335 no .
H12 H13 2.3146 no .
H12 H29 2.4012 no .
H13 H32 2.4897 no .
H15 H17 2.3345 no .
H15 H28 2.3197 no .
H16 H28 2.3388 no .
H17 H27 2.3430 no .
H18 H24 2.3437 no .
H18 H30 2.3316 no .
H29 H30 2.3398 no .
H31 H32 2.2879 no .
S1 H8 3.3229 no 4_664
S1 H12 3.4736 no 3_455
S1 H28 2.9784 no 3_465
S1 H29 2.9489 no 3_455
S1 H31 2.9180 no 4_664
S1 H32 3.4700 no 2_654
P7 H29 3.3488 no 3_455
C4 H12 3.3062 no 3_455
C4 H13 3.2979 no 3_455
C4 H17 3.2356 no 1_455
C4 H18 3.2412 no 4_765
C4 H24 3.2110 no 4_765
C5 H12 3.2037 no 3_455
C5 H29 3.4847 no 3_455
C6 H12 3.1022 no 3_455
C6 H13 3.5326 no 3_455
C8 H13 3.1401 no 3_455
C8 H17 3.5144 no 1_455
C8 H24 3.1952 no 4_765
C9 H29 3.3946 no 3_455
C9 H30 3.5990 no 3_455
C11 H29 3.5867 no 3_455
C12 H17 3.3771 no 3_455
C12 H27 2.9015 no 3_455
C13 H17 3.3994 no 3_455
C13 H27 2.9794 no 3_455
C15 H16 3.2118 no 3_565
C15 H18 3.4779 no 2_755
C15 H18 3.3763 no 4_765
C15 H28 3.3736 no 3_565
C15 H30 3.0197 no 2_755
C15 H31 3.0103 no 4_764
C16 H15 2.9826 no 3_465
C16 H18 3.1361 no 4_765
C16 H28 3.3598 no 3_465
C16 H31 3.2679 no 4_764
C16 H32 3.5907 no 4_764
C17 H12 3.2436 no 3_555
C17 H13 3.4679 no 3_555
C17 H18 3.5018 no 4_765
C17 H24 3.5522 no 4_765
C17 H30 3.2555 no 2_755
C17 H31 3.3305 no 4_764
C18 H4 3.3915 no 4_764
C18 H8 3.5093 no 4_764
C18 H15 3.2508 no 2_744
C18 H30 3.5915 no 3_455
C19 H18 3.2687 no 4_765
C19 H31 3.5608 no 4_764
C24 H8 3.4592 no 4_764
C24 H30 3.4293 no 3_455
C27 H12 3.2370 no 3_555
C27 H13 3.5113 no 3_555
C27 H18 3.4483 no 4_765
C27 H24 3.5310 no 4_765
C27 H31 3.5832 no 4_764
C28 H15 2.9466 no 3_465
C28 H16 3.1538 no 3_565
C28 H18 3.1861 no 4_765
C28 H31 2.9832 no 4_764
C28 H32 3.2543 no 4_764
C29 H8 3.2580 no 2_644
C30 H8 3.3980 no 2_644
C30 H15 3.1864 no 2_744
C31 H13 3.2369 no 3_455
C32 H13 3.4613 no 3_455
C32 H16 3.5418 no 2_645
H4 C18 3.3915 no 4_765
H4 H12 3.4177 no 3_455
H4 H17 2.8965 no 1_455
H4 H18 2.7757 no 4_765
H4 H24 3.4307 no 4_765
H8 S1 3.3229 no 4_665
H8 C18 3.5093 no 4_765
H8 C24 3.4592 no 4_765
H8 C29 3.2580 no 2_655
H8 C30 3.3980 no 2_655
H8 H13 3.5061 no 3_455
H8 H17 3.3914 no 1_455
H8 H18 3.4977 no 4_765
H8 H24 3.4116 no 4_765
H8 H29 2.7977 no 2_655
H8 H30 3.0654 no 2_655
H12 S1 3.4736 no 3_555
H12 C4 3.3062 no 3_555
H12 C5 3.2037 no 3_555
H12 C6 3.1022 no 3_555
H12 C17 3.2436 no 3_455
H12 C27 3.2370 no 3_455
H12 H4 3.4177 no 3_555
H12 H17 2.7822 no 3_455
H12 H27 2.7584 no 3_455
H13 C4 3.2979 no 3_555
H13 C6 3.5326 no 3_555
H13 C8 3.1402 no 3_555
H13 C17 3.4679 no 3_455
H13 C27 3.5113 no 3_455
H13 C31 3.2369 no 3_555
H13 C32 3.4613 no 3_555
H13 H8 3.5061 no 3_555
H13 H17 2.8188 no 3_455
H13 H27 2.9014 no 3_455
H15 C16 2.9826 no 3_565
H15 C18 3.2508 no 2_755
H15 C28 2.9466 no 3_565
H15 C30 3.1864 no 2_755
H15 H16 2.7558 no 3_565
H15 H18 2.6721 no 2_755
H15 H28 2.6796 no 3_565
H15 H30 2.5364 no 2_755
H15 H31 3.3637 no 4_764
H16 C15 3.2118 no 3_465
H16 C28 3.1538 no 3_465
H16 C32 3.5418 no 2_654
H16 H15 2.7558 no 3_465
H16 H18 3.5449 no 4_765
H16 H28 2.6482 no 3_465
H16 H31 3.3232 no 2_654
H16 H32 2.8095 no 2_654
H16 H32 3.5637 no 4_764
H17 C4 3.2356 no 1_655
H17 C8 3.5144 no 1_655
H17 C12 3.3771 no 3_555
H17 C13 3.3994 no 3_555
H17 H4 2.8965 no 1_655
H17 H8 3.3914 no 1_655
H17 H12 2.7822 no 3_555
H17 H13 2.8188 no 3_555
H17 H30 2.9879 no 2_755
H18 C4 3.2412 no 4_764
H18 C15 3.4779 no 2_744
H18 C15 3.3763 no 4_764
H18 C16 3.1361 no 4_764
H18 C17 3.5018 no 4_764
H18 C19 3.2687 no 4_764
H18 C27 3.4483 no 4_764
H18 C28 3.1861 no 4_764
H18 H4 2.7757 no 4_764
H18 H8 3.4977 no 4_764
H18 H15 2.6721 no 2_744
H18 H16 3.5449 no 4_764
H24 C4 3.2110 no 4_764
H24 C8 3.1952 no 4_764
H24 C17 3.5522 no 4_764
H24 C27 3.5310 no 4_764
H24 H4 3.4307 no 4_764
H24 H8 3.4116 no 4_764
H24 H27 3.5889 no 4_764
H27 C12 2.9015 no 3_555
H27 C13 2.9794 no 3_555
H27 H12 2.7584 no 3_555
H27 H13 2.9014 no 3_555
H27 H24 3.5889 no 4_765
H28 S1 2.9784 no 3_565
H28 C15 3.3736 no 3_465
H28 C16 3.3598 no 3_565
H28 H15 2.6796 no 3_465
H28 H16 2.6482 no 3_565
H28 H31 3.5485 no 2_654
H28 H31 3.3324 no 4_764
H28 H32 2.9766 no 4_764
H29 S1 2.9489 no 3_555
H29 P7 3.3488 no 3_555
H29 C5 3.4847 no 3_555
H29 C9 3.3946 no 3_555
H29 C11 3.5867 no 3_555
H29 H8 2.7977 no 2_644
H30 C9 3.5990 no 3_555
H30 C15 3.0197 no 2_744
H30 C17 3.2555 no 2_744
H30 C18 3.5915 no 3_555
H30 C24 3.4293 no 3_555
H30 H8 3.0654 no 2_644
H30 H15 2.5364 no 2_744
H30 H17 2.9879 no 2_744
H31 S1 2.9180 no 4_665
H31 C15 3.0103 no 4_765
H31 C16 3.2679 no 4_765
H31 C17 3.3305 no 4_765
H31 C19 3.5608 no 4_765
H31 C27 3.5832 no 4_765
H31 C28 2.9832 no 4_765
H31 H15 3.3637 no 4_765
H31 H16 3.3232 no 2_645
H31 H28 3.5485 no 2_645
H31 H28 3.3324 no 4_765
H32 S1 3.4700 no 2_645
H32 C16 3.5907 no 4_765
H32 C28 3.2543 no 4_765
H32 H16 2.8095 no 2_645
H32 H16 3.5637 no 4_765
H32 H28 2.9766 no 4_765

loop_
_geom_torsion_atom_site_label_1
_geom_torsion_atom_site_label_2
_geom_torsion_atom_site_label_3
_geom_torsion_atom_site_label_4
_geom_torsion
_geom_torsion_publ_flag
S1 P7 C5 C3 124.62(10) no
S1 P7 C5 C6 -59.52(18) no
S1 P7 C9 C11 -126.38(11) no
S1 P7 C9 C24 52.60(19) no
S1 P7 C19 C16 -17.85(18) no
S1 P7 C19 C27 163.54(12) no
C5 P7 C9 C11 -1.52(14) no
C5 P7 C9 C24 177.46(18) no
C9 P7 C5 C3 2.31(14) no
C9 P7 C5 C6 178.17(17) no
C5 P7 C19 C16 -150.20(15) no
C5 P7 C19 C27 31.18(18) no
C19 P7 C5 C3 -106.71(14) no
C19 P7 C5 C6 69.15(18) no
C9 P7 C19 C16 112.42(16) no
C9 P7 C19 C27 -66.19(18) no
C19 P7 C9 C11 105.13(14) no
C19 P7 C9 C24 -75.89(19) no
C5 C3 C11 C9 1.4(3) no
C5 C3 C11 C29 -178.35(17) no
C11 C3 C5 P7 -2.5(3) no
C11 C3 C5 C6 -178.70(16) no
C5 C3 C12 C13 -1.1(3) no
C12 C3 C5 P7 176.31(16) no
C12 C3 C5 C6 0.1(3) no
C11 C3 C12 C13 177.61(17) no
C12 C3 C11 C9 -177.33(18) no
C12 C3 C11 C29 2.9(4) no
C6 C4 C8 C31 0.5(4) no
C8 C4 C6 C5 -179.43(19) no
C8 C4 C6 C22 0.6(4) no
P7 C5 C6 C4 5.3(3) no
P7 C5 C6 C22 -174.75(13) no
C3 C5 C6 C4 -179.24(17) no
C3 C5 C6 C22 0.7(3) no
C4 C6 C22 C13 179.36(18) no
C4 C6 C22 C32 -1.6(3) no
C5 C6 C22 C13 -0.6(3) no
C5 C6 C22 C32 178.44(17) no
C4 C8 C31 C32 -0.7(4) no
P7 C9 C11 C3 0.4(2) no
P7 C9 C11 C29 -179.81(13) no
P7 C9 C24 C18 -179.70(14) no
C11 C9 C24 C18 -0.8(4) no
C24 C9 C11 C3 -178.66(18) no
C24 C9 C11 C29 1.1(3) no
C3 C11 C29 C30 179.45(18) no
C9 C11 C29 C30 -0.3(3) no
C3 C12 C13 C22 1.2(4) no
C12 C13 C22 C6 -0.4(4) no
C12 C13 C22 C32 -179.35(19) no
C17 C15 C28 C16 -0.8(4) no
C28 C15 C17 C27 0.7(4) no
C19 C16 C28 C15 0.6(4) no
C28 C16 C19 P7 -179.00(17) no
C28 C16 C19 C27 -0.4(3) no
C15 C17 C27 C19 -0.4(4) no
C24 C18 C30 C29 1.1(4) no
C30 C18 C24 C9 -0.3(4) no
P7 C19 C27 C17 178.93(15) no
C16 C19 C27 C17 0.3(4) no
C6 C22 C32 C31 1.5(4) no
C13 C22 C32 C31 -179.5(2) no
C11 C29 C30 C18 -0.8(4) no
C8 C31 C32 C22 -0.3(4) no
